data_9011397
loop_
_publ_author_name
'Burt, J. B.'
'Downs, R. T.'
'Costin, G.'

_publ_section_title
;
 Single-crystal X-ray refinement of wilkinsonite, Na2Fe2+4Fe3+2Si6O20.
;
_journal_name_full 'Acta Crystallographica, Section E'
_journal_page_first i122
_journal_page_last i124
_journal_paper_doi 10.1107/S1600536807015048
_journal_volume 63
_journal_year 2007
_chemical_compound_source 'Warrumbungle Volcano, central New South Wales, Australia'
_chemical_formula_sum 'Fe2.75 Na O10 Si3'
_chemical_name_mineral Wilkinsonite
_space_group_IT_number 2
_symmetry_space_group_name_Hall '-P 1'
_symmetry_space_group_name_H-M 'P -1'
_cell_angle_alpha 105.048
_cell_angle_beta 96.461
_cell_angle_gamma 125.302
_cell_length_a 10.3355
_cell_length_b 10.7847
_cell_length_c 8.9142
_cell_formula_units_Z 4
_cell_volume 738.372
_database_code_amcsd 0010476
_exptl_crystal_density_diffrn 3.786
_cod_original_formula_sum 'Na Fe2.75 Si3 O10'
_cod_database_code 9011397

loop_
_space_group_symop_operation_xyz
x,y,z
-x,-y,-z

loop_
_atom_site_aniso_label
_atom_site_aniso_U_11
_atom_site_aniso_U_22
_atom_site_aniso_U_33
_atom_site_aniso_U_12
_atom_site_aniso_U_13
_atom_site_aniso_U_23
Na1 0.01321 0.01409 0.01308 0.00920 0.00318 0.00594
Na2 0.01086 0.01320 0.01675 0.00442 0.00296 0.00733
Fe1 0.00765 0.00758 0.01054 0.00497 0.00108 0.00270
Fe2 0.00626 0.00853 0.00711 0.00417 0.00190 0.00219
Fe3 0.00687 0.00730 0.00832 0.00475 0.00202 0.00296
Fe4 0.00679 0.00778 0.00715 0.00459 0.00230 0.00234
Fe5 0.00914 0.01221 0.01226 0.00646 0.00323 0.00645
Fe6 0.00779 0.00659 0.00733 0.00437 0.00305 0.00366
Fe7 0.00583 0.00704 0.00751 0.00423 0.00170 0.00166
Si1 0.00534 0.00565 0.00726 0.00345 0.00262 0.00339
Si2 0.00550 0.00606 0.00513 0.00425 0.00258 0.00275
Si3 0.00492 0.00506 0.00563 0.00320 0.00198 0.00240
Si4 0.00542 0.00580 0.00606 0.00384 0.00170 0.00235
Si5 0.00587 0.00739 0.00602 0.00434 0.00228 0.00352
Si6 0.00472 0.00398 0.00566 0.00217 0.00119 0.00130
O1 0.00911 0.00842 0.00716 0.00623 0.00296 0.00253
O2 0.00704 0.00920 0.00911 0.00578 0.00366 0.00338
O3 0.00448 0.00930 0.00941 0.00387 0.00272 0.00433
O4 0.00610 0.00878 0.00816 0.00468 0.00199 0.00385
O5 0.01098 0.00804 0.01162 0.00728 0.00554 0.00284
O6 0.00727 0.00750 0.00906 0.00534 0.00282 0.00323
O7 0.00560 0.00841 0.00810 0.00317 0.00228 0.00380
O8 0.00526 0.00806 0.00804 0.00466 0.00229 0.00415
O9 0.00841 0.00935 0.00840 0.00721 0.00298 0.00450
O10 0.00778 0.00802 0.00535 0.00540 0.00270 0.00196
O11 0.00503 0.00576 0.00752 0.00210 -0.00067 0.00072
O12 0.00332 0.00772 0.00847 0.00214 0.00076 0.00189
O13 0.00782 0.00853 0.00988 0.00496 0.00362 0.00453
O14 0.00958 0.00689 0.00795 0.00491 0.00272 0.00382
O15 0.00785 0.00853 0.00698 0.00686 0.00162 0.00119
O16 0.00584 0.00878 0.00792 0.00526 0.00065 0.00255
O17 0.00773 0.00950 0.01125 0.00725 0.00310 0.00562
O18 0.00638 0.00991 0.00954 0.00388 0.00306 0.00382
O19 0.00620 0.00462 0.00978 0.00233 0.00378 0.00249
O20 0.00798 0.00711 0.00905 0.00485 0.00347 0.00240

loop_
_atom_site_label
_atom_site_fract_x
_atom_site_fract_y
_atom_site_fract_z
_atom_site_occupancy
_atom_site_U_iso_or_equiv
Na1 0.21036 0.63125 0.38834 1.00000 0.01308
Na2 0.66109 0.61279 0.37244 1.00000 0.01558
Fe1 0.00000 0.00000 0.50000 0.50000 0.00893
Fe2 0.00000 0.50000 0.00000 0.50000 0.00792
Fe3 0.31905 0.85202 0.17897 1.00000 0.00742
Fe4 0.76728 0.82004 0.15109 1.00000 0.00742
Fe5 0.09363 0.93553 0.05864 1.00000 0.01104
Fe6 0.59487 0.94132 0.06557 1.00000 0.00708
Fe7 0.99381 0.73633 0.26446 1.00000 0.00706
Si1 0.47856 0.23504 0.33068 1.00000 0.00584
Si2 0.98595 0.23337 0.34225 1.00000 0.00495
Si3 0.79150 0.33856 0.24104 1.00000 0.00509
Si4 0.72159 0.66157 0.77590 1.00000 0.00559
Si5 0.64857 0.94629 0.44736 1.00000 0.00608
Si6 0.35235 0.55640 0.04592 1.00000 0.00539
O1 0.35818 0.06889 0.16487 1.00000 0.00790
O2 0.86095 0.06772 0.17513 1.00000 0.00799
O3 0.55580 0.95318 0.29564 1.00000 0.00787
O4 0.01485 0.93349 0.27479 1.00000 0.00762
O5 0.24029 0.87626 0.39573 1.00000 0.00945
O6 0.75486 0.88351 0.39477 1.00000 0.00751
O7 0.50726 0.80265 0.50559 1.00000 0.00809
O8 0.95777 0.78451 0.49264 1.00000 0.00658
O9 0.89916 0.32134 0.37379 1.00000 0.00739
O10 0.59320 0.66083 0.64779 1.00000 0.00691
O11 0.33560 0.82749 0.92558 1.00000 0.00777
O12 0.84312 0.83177 0.93604 1.00000 0.00788
O13 0.52551 0.71191 0.03936 1.00000 0.00860
O14 0.06659 0.72728 0.06868 1.00000 0.00815
O15 0.24054 0.60582 0.11124 1.00000 0.00724
O16 0.74816 0.60204 0.12861 1.00000 0.00747
O17 0.59950 0.50029 0.81427 1.00000 0.00792
O18 0.93448 0.50527 0.21937 1.00000 0.00944
O19 0.83356 0.63351 0.68068 1.00000 0.00757
O20 0.67365 0.36341 0.33607 1.00000 0.00814

loop_
_cod_related_entry_id
_cod_related_entry_database
_cod_related_entry_code
1 AMCSD 0010476
